data_4329381
loop_
_publ_author_name
'Udumula Subbarao'
'Sebastian C. Peter'

_publ_section_title
;
 Crystal Structure of YbCu6In6 and Mixed Valence Behavior of Yb in
 YbCu6-xIn6+x (x= 0, 1, and 2) Solid Solution
;
_journal_name_full 'Inorganic Chemistry'
_journal_page_first 6326
_journal_page_last 6332
_journal_paper_doi 10.1021/ic300552w
_journal_volume 51
_journal_year 2012
_chemical_formula_sum 'Cu6.07 In5.93 Yb'
_chemical_formula_weight 1239.61
_chemical_name_systematic
; 
 ? 
;
_space_group_IT_number 139
_symmetry_cell_setting tetragonal
_symmetry_space_group_name_Hall '-I 4 2'
_symmetry_space_group_name_H-M 'I 4/m m m'
_atom_sites_solution_primary direct
_atom_sites_solution_secondary difmap
_audit_creation_method SHELXL-97
_cell_angle_alpha 90.00
_cell_angle_beta 90.00
_cell_angle_gamma 90.00
_cell_formula_units_Z 2
_cell_length_a 9.2200(2)
_cell_length_b 9.2200(2)
_cell_length_c 5.3976(2)
_cell_measurement_temperature 296(2)
_cell_volume 458.84(2)
_computing_structure_refinement 'SHELXL-97 (Sheldrick, 2008)'
_computing_structure_solution 'SHELXS-97 (Sheldrick, 2008)'
_diffrn_ambient_temperature 296(2)
_diffrn_measured_fraction_theta_full 1.000
_diffrn_measured_fraction_theta_max 1.000
_diffrn_radiation_monochromator graphite
_diffrn_radiation_source 'fine-focus sealed tube'
_diffrn_radiation_type MoK\a
_diffrn_radiation_wavelength 0.71073
_diffrn_reflns_av_R_equivalents 0.0476
_diffrn_reflns_av_sigmaI/netI 0.0217
_diffrn_reflns_limit_h_max 7
_diffrn_reflns_limit_h_min -12
_diffrn_reflns_limit_k_max 13
_diffrn_reflns_limit_k_min -13
_diffrn_reflns_limit_l_max 7
_diffrn_reflns_limit_l_min -7
_diffrn_reflns_number 2745
_diffrn_reflns_theta_full 30.55
_diffrn_reflns_theta_max 30.55
_diffrn_reflns_theta_min 3.12
_exptl_absorpt_coefficient_mu 38.326
_exptl_absorpt_correction_T_max 0.2070
_exptl_absorpt_correction_T_min 0.1142
_exptl_absorpt_correction_type numerical
_exptl_crystal_density_diffrn 8.972
_exptl_crystal_F_000 1073
_exptl_crystal_size_max 0.10
_exptl_crystal_size_mid 0.06
_exptl_crystal_size_min 0.06
_refine_diff_density_max 7.328
_refine_diff_density_min -8.237
_refine_diff_density_rms 0.697
_refine_ls_extinction_coef 0.0181(16)
_refine_ls_extinction_expression Fc^*^=kFc[1+0.001xFc^2^\l^3^/sin(2\q)]^-1/4^
_refine_ls_extinction_method SHELXL
_refine_ls_goodness_of_fit_ref 1.114
_refine_ls_matrix_type full
_refine_ls_number_parameters 17
_refine_ls_number_reflns 232
_refine_ls_number_restraints 0
_refine_ls_restrained_S_all 1.114
_refine_ls_R_factor_all 0.0415
_refine_ls_R_factor_gt 0.0415
_refine_ls_shift/su_max 0.000
_refine_ls_shift/su_mean 0.000
_refine_ls_structure_factor_coef Fsqd
_refine_ls_weighting_details 'calc w=1/[\s^2^(Fo^2^)+(0.0318P)^2^+111.1009P] where P=(Fo^2^+2Fc^2^)/3'
_refine_ls_weighting_scheme calc
_refine_ls_wR_factor_gt 0.0998
_refine_ls_wR_factor_ref 0.0998
_reflns_number_gt 231
_reflns_number_total 232
_reflns_threshold_expression >2sigma(I)
_cod_data_source_file ic300552w_si_001.cif
_cod_data_source_block yb1
_cod_database_code 4329381

loop_
_symmetry_equiv_pos_as_xyz
'x, y, z'
'-x, -y, z'
'-y, x, z'
'y, -x, z'
'-x, y, -z'
'x, -y, -z'
'y, x, -z'
'-y, -x, -z'
'x+1/2, y+1/2, z+1/2'
'-x+1/2, -y+1/2, z+1/2'
'-y+1/2, x+1/2, z+1/2'
'y+1/2, -x+1/2, z+1/2'
'-x+1/2, y+1/2, -z+1/2'
'x+1/2, -y+1/2, -z+1/2'
'y+1/2, x+1/2, -z+1/2'
'-y+1/2, -x+1/2, -z+1/2'
'-x, -y, -z'
'x, y, -z'
'y, -x, -z'
'-y, x, -z'
'x, -y, z'
'-x, y, z'
'-y, -x, z'
'y, x, z'
'-x+1/2, -y+1/2, -z+1/2'
'x+1/2, y+1/2, -z+1/2'
'y+1/2, -x+1/2, -z+1/2'
'-y+1/2, x+1/2, -z+1/2'
'x+1/2, -y+1/2, z+1/2'
'-x+1/2, y+1/2, z+1/2'
'-y+1/2, -x+1/2, z+1/2'
'y+1/2, x+1/2, z+1/2'

loop_
_atom_site_label
_atom_site_type_symbol
_atom_site_fract_x
_atom_site_fract_y
_atom_site_fract_z
_atom_site_U_iso_or_equiv
_atom_site_adp_type
_atom_site_occupancy
_atom_site_symmetry_multiplicity
_atom_site_calc_flag
_atom_site_refinement_flags
Yb Yb 0.0000 0.0000 0.0000 0.0031(5) Uani 1 16 d S
Cu Cu 0.2500 0.2500 0.2500 0.0062(6) Uani 1 4 d S
In In 0.33980(16) 0.0000 0.0000 0.0060(5) Uani 1 4 d S
In1 In 0.2996(4) 0.5000 0.0000 0.0212(11) Uani 0.48(3) 4 d SP
Cu1 Cu 0.2996(4) 0.5000 0.0000 0.0212(11) Uani 0.52(3) 4 d SP

loop_
_atom_site_aniso_label
_atom_site_aniso_U_11
_atom_site_aniso_U_22
_atom_site_aniso_U_33
_atom_site_aniso_U_23
_atom_site_aniso_U_13
_atom_site_aniso_U_12
Yb 0.0032(6) 0.0032(6) 0.0027(8) 0.000 0.000 0.000
Cu 0.0073(8) 0.0073(8) 0.0040(11) 0.0020(6) 0.0020(6) 0.0017(8)
In 0.0045(7) 0.0050(7) 0.0085(8) 0.000 0.000 0.000
In1 0.060(2) 0.0024(11) 0.0017(11) 0.000 0.000 0.000
Cu1 0.060(2) 0.0024(11) 0.0017(11) 0.000 0.000 0.000

loop_
_atom_type_symbol
_atom_type_description
_atom_type_scat_dispersion_real
_atom_type_scat_dispersion_imag
_atom_type_scat_source
Cu Cu 0.3201 1.2651 'International Tables Vol C Tables 4.2.6.8 and 6.1.1.4'
In In -0.7276 1.3100 'International Tables Vol C Tables 4.2.6.8 and 6.1.1.4'
Yb Yb -0.3850 5.5486 'International Tables Vol C Tables 4.2.6.8 and 6.1.1.4'

loop_
_geom_angle_atom_site_label_1
_geom_angle_atom_site_label_2
_geom_angle_atom_site_label_3
_geom_angle
_geom_angle_site_symmetry_1
_geom_angle_site_symmetry_3
In Yb In 90.0 . 19
In Yb In 90.0 . 3
In Yb In 180.0 19 3
In Yb In 180.0 . 17
In Yb In 90.0 19 17
In Yb In 90.0 3 17
In Yb Cu1 90.0 . 27_455
In Yb Cu1 124.39(5) 19 27_455
In Yb Cu1 55.61(5) 3 27_455
In Yb Cu1 90.0 17 27_455
In Yb Cu1 90.0 . 11_544
In Yb Cu1 55.61(5) 19 11_544
In Yb Cu1 124.39(5) 3 11_544
In Yb Cu1 90.0 17 11_544
Cu1 Yb Cu1 180.0 27_455 11_544
In Yb Cu1 55.61(5) . 25
In Yb Cu1 90.0 19 25
In Yb Cu1 90.0 3 25
In Yb Cu1 124.39(5) 17 25
Cu1 Yb Cu1 47.09(6) 27_455 25
Cu1 Yb Cu1 132.91(6) 11_544 25
In Yb Cu1 124.39(5) . 9_444
In Yb Cu1 90.0 19 9_444
In Yb Cu1 90.0 3 9_444
In Yb Cu1 55.61(5) 17 9_444
Cu1 Yb Cu1 132.91(6) 27_455 9_444
Cu1 Yb Cu1 47.09(6) 11_544 9_444
Cu1 Yb Cu1 180.0 25 9_444
In Yb In1 90.0 . 27_455
In Yb In1 124.39(5) 19 27_455
In Yb In1 55.61(5) 3 27_455
In Yb In1 90.0 17 27_455
Cu1 Yb In1 0.0 27_455 27_455
Cu1 Yb In1 180.00(10) 11_544 27_455
Cu1 Yb In1 47.09(6) 25 27_455
Cu1 Yb In1 132.91(6) 9_444 27_455
In Yb In1 90.0 . 11_544
In Yb In1 55.61(5) 19 11_544
In Yb In1 124.39(5) 3 11_544
In Yb In1 90.0 17 11_544
Cu1 Yb In1 180.0 27_455 11_544
Cu1 Yb In1 0.0 11_544 11_544
Cu1 Yb In1 132.91(6) 25 11_544
Cu1 Yb In1 47.09(6) 9_444 11_544
In1 Yb In1 180.0 27_455 11_544
In Yb In1 55.61(5) . 25
In Yb In1 90.0 19 25
In Yb In1 90.0 3 25
In Yb In1 124.39(5) 17 25
Cu1 Yb In1 47.09(6) 27_455 25
Cu1 Yb In1 132.91(6) 11_544 25
Cu1 Yb In1 0.0 25 25
Cu1 Yb In1 180.00(10) 9_444 25
In1 Yb In1 47.09(6) 27_455 25
In1 Yb In1 132.91(6) 11_544 25
In Yb In1 124.39(5) . 9_444
In Yb In1 90.0 19 9_444
In Yb In1 90.0 3 9_444
In Yb In1 55.61(5) 17 9_444
Cu1 Yb In1 132.91(6) 27_455 9_444
Cu1 Yb In1 47.09(6) 11_544 9_444
Cu1 Yb In1 180.0 25 9_444
Cu1 Yb In1 0.0 9_444 9_444
In1 Yb In1 132.91(6) 27_455 9_444
In1 Yb In1 47.09(6) 11_544 9_444
In1 Yb In1 180.0 25 9_444
Cu Cu Cu 180.0 10 10_554
Cu Cu Cu1 60.135(7) 10 27_455
Cu Cu Cu1 119.865(7) 10_554 27_455
Cu Cu Cu1 119.865(7) 10 3_655
Cu Cu Cu1 60.135(7) 10_554 3_655
Cu1 Cu Cu1 180.0 27_455 3_655
Cu Cu Cu1 60.135(7) 10 25
Cu Cu Cu1 119.865(7) 10_554 25
Cu1 Cu Cu1 57.64(13) 27_455 25
Cu1 Cu Cu1 122.36(13) 3_655 25
Cu Cu In1 60.135(7) 10 27_455
Cu Cu In1 119.865(7) 10_554 27_455
Cu1 Cu In1 0.00(14) 27_455 27_455
Cu1 Cu In1 180.0 3_655 27_455
Cu1 Cu In1 57.64(13) 25 27_455
Cu Cu In1 119.865(7) 10 3_655
Cu Cu In1 60.135(7) 10_554 3_655
Cu1 Cu In1 180.0 27_455 3_655
Cu1 Cu In1 0.00(14) 3_655 3_655
Cu1 Cu In1 122.36(13) 25 3_655
In1 Cu In1 180.0 27_455 3_655
Cu Cu In1 60.135(7) 10 25
Cu Cu In1 119.865(7) 10_554 25
Cu1 Cu In1 57.64(13) 27_455 25
Cu1 Cu In1 122.36(13) 3_655 25
Cu1 Cu In1 0.00(14) 25 25
In1 Cu In1 57.64(13) 27_455 25
In1 Cu In1 122.36(13) 3_655 25
Cu Cu In1 119.865(7) 10 .
Cu Cu In1 60.135(7) 10_554 .
Cu1 Cu In1 122.36(13) 27_455 .
Cu1 Cu In1 57.64(13) 3_655 .
Cu1 Cu In1 180.0 25 .
In1 Cu In1 122.36(13) 27_455 .
In1 Cu In1 57.64(13) 3_655 .
In1 Cu In1 180.0 25 .
Cu Cu In 118.853(5) 10 .
Cu Cu In 61.147(5) 10_554 .
Cu1 Cu In 110.67(7) 27_455 .
Cu1 Cu In 69.33(7) 3_655 .
Cu1 Cu In 65.74(3) 25 .
In1 Cu In 110.67(7) 27_455 .
In1 Cu In 69.33(7) 3_655 .
In1 Cu In 65.74(3) 25 .
In1 Cu In 114.26(3) . .
Cu Cu In 118.853(5) 10 3
Cu Cu In 61.147(5) 10_554 3
Cu1 Cu In 65.74(3) 27_455 3
Cu1 Cu In 114.26(3) 3_655 3
Cu1 Cu In 110.67(7) 25 3
In1 Cu In 65.74(3) 27_455 3
In1 Cu In 114.26(3) 3_655 3
In1 Cu In 110.67(7) 25 3
In1 Cu In 69.33(7) . 3
In Cu In 104.79(5) . 3
Cu In Cu 145.56(6) 11_544 .
Cu In Cu 57.706(10) 11_544 4
Cu In Cu 111.04(3) . 4
Cu In Cu 111.04(3) 11_544 10_554
Cu In Cu 57.706(10) . 10_554
Cu In Cu 145.56(6) 4 10_554
Cu In In 107.22(3) 11_544 17_655
Cu In In 107.22(3) . 17_655
Cu In In 107.22(3) 4 17_655
Cu In In 107.22(3) 10_554 17_655
Cu In Cu1 55.737(12) 11_544 25_554
Cu In Cu1 107.96(4) . 25_554
Cu In Cu1 107.96(4) 4 25_554
Cu In Cu1 55.737(12) 10_554 25_554
In In Cu1 115.47(6) 17_655 25_554
Cu In In1 55.737(12) 11_544 25_554
Cu In In1 107.96(4) . 25_554
Cu In In1 107.96(4) 4 25_554
Cu In In1 55.737(12) 10_554 25_554
In In In1 115.47(6) 17_655 25_554
Cu1 In In1 0.0 25_554 25_554
Cu In Cu1 107.96(4) 11_544 25
Cu In Cu1 55.737(12) . 25
Cu In Cu1 55.737(12) 4 25
Cu In Cu1 107.96(4) 10_554 25
In In Cu1 115.47(6) 17_655 25
Cu1 In Cu1 129.06(13) 25_554 25
In1 In Cu1 129.06(13) 25_554 25
Cu In In1 107.96(4) 11_544 25
Cu In In1 55.737(12) . 25
Cu In In1 55.737(12) 4 25
Cu In In1 107.96(4) 10_554 25
In In In1 115.47(6) 17_655 25
Cu1 In In1 129.06(13) 25_554 25
In1 In In1 129.06(13) 25_554 25
Cu1 In In1 0.00(12) 25 25
Cu In Cu1 150.06(2) 11_544 3_655
Cu In Cu1 54.03(2) . 3_655
Cu In Cu1 150.06(2) 4 3_655
Cu In Cu1 54.03(2) 10_554 3_655
In In Cu1 61.87(4) 17_655 3_655
Cu1 In Cu1 101.698(14) 25_554 3_655
In1 In Cu1 101.698(14) 25_554 3_655
Cu1 In Cu1 101.698(14) 25 3_655
In1 In Cu1 101.698(14) 25 3_655
Cu In In1 150.06(2) 11_544 3_655
Cu In In1 54.03(2) . 3_655
Cu In In1 150.06(2) 4 3_655
Cu In In1 54.03(2) 10_554 3_655
In In In1 61.87(4) 17_655 3_655
Cu1 In In1 101.698(14) 25_554 3_655
In1 In In1 101.698(14) 25_554 3_655
Cu1 In In1 101.698(14) 25 3_655
In1 In In1 101.698(14) 25 3_655
Cu1 In In1 0.00(6) 3_655 3_655
Cu In Cu1 54.03(2) 11_544 19
Cu In Cu1 150.06(2) . 19
Cu In Cu1 54.03(2) 4 19
Cu In Cu1 150.06(2) 10_554 19
In In Cu1 61.87(4) 17_655 19
Cu1 In Cu1 101.698(14) 25_554 19
In1 In Cu1 101.698(14) 25_554 19
Cu1 In Cu1 101.698(14) 25 19
In1 In Cu1 101.698(14) 25 19
Cu1 In Cu1 123.73(8) 3_655 19
In1 In Cu1 123.73(8) 3_655 19
Cu1 In1 In1 0.00(11) 19_565 19_565
Cu1 In1 Cu1 90.0 19_565 3_655
In1 In1 Cu1 90.0 19_565 3_655
Cu1 In1 In1 90.0 19_565 3_655
In1 In1 In1 90.0 19_565 3_655
Cu1 In1 In1 0.00(11) 3_655 3_655
Cu1 In1 Cu 136.13(6) 19_565 10_554
In1 In1 Cu 136.13(6) 19_565 10_554
Cu1 In1 Cu 61.18(7) 3_655 10_554
In1 In1 Cu 61.18(7) 3_655 10_554
Cu1 In1 Cu 61.18(7) 19_565 4_565
In1 In1 Cu 61.18(7) 19_565 4_565
Cu1 In1 Cu 136.13(6) 3_655 4_565
In1 In1 Cu 136.13(6) 3_655 4_565
Cu In1 Cu 160.56(14) 10_554 4_565
Cu1 In1 Cu 136.13(6) 19_565 .
In1 In1 Cu 136.13(6) 19_565 .
Cu1 In1 Cu 61.18(7) 3_655 .
In1 In1 Cu 61.18(7) 3_655 .
Cu In1 Cu 59.731(14) 10_554 .
Cu In1 Cu 116.55(4) 4_565 .
Cu1 In1 Cu 61.18(7) 19_565 11_554
In1 In1 Cu 61.18(7) 19_565 11_554
Cu1 In1 Cu 136.13(6) 3_655 11_554
In1 In1 Cu 136.13(6) 3_655 11_554
Cu In1 Cu 116.55(4) 10_554 11_554
Cu In1 Cu 59.731(14) 4_565 11_554
Cu In1 Cu 160.56(14) . 11_554
Cu1 In1 In 107.70(4) 19_565 25_554
In1 In1 In 107.70(4) 19_565 25_554
Cu1 In1 In 107.70(4) 3_655 25_554
In1 In1 In 107.70(4) 3_655 25_554
Cu In1 In 58.52(2) 10_554 25_554
Cu In1 In 112.15(6) 4_565 25_554
Cu In1 In 112.15(6) . 25_554
Cu In1 In 58.52(2) 11_554 25_554
Cu1 In1 In 107.70(4) 19_565 25
In1 In1 In 107.70(4) 19_565 25
Cu1 In1 In 107.70(4) 3_655 25
In1 In1 In 107.70(4) 3_655 25
Cu In1 In 112.15(6) 10_554 25
Cu In1 In 58.52(2) 4_565 25
Cu In1 In 58.52(2) . 25
Cu In1 In 112.15(6) 11_554 25
In In1 In 129.06(13) 25_554 25
Cu1 In1 In 163.13(4) 19_565 3
In1 In1 In 163.13(4) 19_565 3
Cu1 In1 In 106.87(4) 3_655 3
In1 In1 In 106.87(4) 3_655 3
Cu In1 In 56.64(5) 10_554 3
Cu In1 In 104.61(10) 4_565 3
Cu In1 In 56.64(5) . 3
Cu In1 In 104.61(10) 11_554 3
In In1 In 67.71(6) 25_554 3
In In1 In 67.71(6) 25 3
Cu1 In1 In 106.87(4) 19_565 19_565
In1 In1 In 106.87(4) 19_565 19_565
Cu1 In1 In 163.13(4) 3_655 19_565
In1 In1 In 163.13(4) 3_655 19_565
Cu In1 In 104.61(10) 10_554 19_565
Cu In1 In 56.64(5) 4_565 19_565
Cu In1 In 104.61(10) . 19_565
Cu In1 In 56.64(5) 11_554 19_565
In In1 In 67.71(6) 25_554 19_565
In In1 In 67.71(6) 25 19_565
In In1 In 56.26(8) 3 19_565

loop_
_geom_bond_atom_site_label_1
_geom_bond_atom_site_label_2
_geom_bond_distance
_geom_bond_site_symmetry_2
Yb In 3.1329(14) .
Yb In 3.1329(14) 19
Yb In 3.1329(14) 3
Yb In 3.1329(14) 17
Yb Cu1 3.2706(19) 27_455
Yb Cu1 3.2706(19) 11_544
Yb Cu1 3.2706(19) 25
Yb Cu1 3.2706(19) 9_444
Yb In1 3.2706(19) 27_455
Yb In1 3.2706(19) 11_544
Yb In1 3.2706(19) 25
Yb In1 3.2706(19) 9_444
Cu Cu 2.6988 10
Cu Cu 2.6988 10_554
Cu Cu1 2.7098(6) 27_455
Cu Cu1 2.7098(6) 3_655
Cu Cu1 2.7098(6) 25
Cu In1 2.7098(6) 27_455
Cu In1 2.7098(6) 3_655
Cu In1 2.7098(6) 25
Cu In1 2.7098(6) .
Cu In 2.7963(4) .
Cu In 2.7963(4) 3
In Cu 2.7963(4) 11_544
In Cu 2.7963(4) 4
In Cu 2.7963(4) 10_554
In In 2.954(3) 17_655
In Cu1 2.9893(16) 25_554
In In1 2.9893(16) 25_554
In Cu1 2.9893(16) 25
In In1 2.9893(16) 25
In Cu1 3.133(3) 3_655
In In1 3.133(3) 3_655
In Cu1 3.133(3) 19
In1 Cu1 2.613(5) 19_565
In1 In1 2.613(5) 19_565
In1 Cu1 2.613(5) 3_655
In1 In1 2.613(5) 3_655
In1 Cu 2.7098(6) 10_554
In1 Cu 2.7098(6) 4_565
In1 Cu 2.7098(6) 11_554
In1 In 2.9893(16) 25_554
In1 In 2.9893(16) 25
In1 In 3.133(3) 3
In1 In 3.133(3) 19_565
